data_7059374
loop_
_publ_author_name
'Sharma, Pranay'
'Gogoi, Anshuman'
'Verma, Akalesh K.'
'Frontera, Antonio'
'Bhattacharyya, Manjit K.'

_publ_section_title
;
 Charge-assisted hydrogen bond and nitrile&#x22EF;nitrile interaction
 directed supramolecular associations in Cu(ii) and Mn(ii) coordination
 complexes: anticancer, hematotoxicity and theoretical studies
;
_journal_issue 14
_journal_name_full 'New Journal of Chemistry'
_journal_page_first 5473
_journal_page_last 5488
_journal_paper_doi 10.1039/D0NJ00075B
_journal_volume 44
_journal_year 2020
_chemical_formula_sum 'C12 H16 Mn N4 O8 S'
_chemical_formula_weight 431.29
_space_group_crystal_system monoclinic
_space_group_IT_number 14
_space_group_name_Hall '-P 2ybc'
_space_group_name_H-M_alt 'P 1 21/c 1'
_atom_sites_solution_hydrogens mixed
_audit_creation_method SHELXL-2018/3
_audit_update_record
;
2019-10-17 deposited with the CCDC.	2020-03-05 downloaded from the CCDC.
;
_cell_angle_alpha 90
_cell_angle_beta 94.503(4)
_cell_angle_gamma 90
_cell_formula_units_Z 4
_cell_length_a 17.1442(15)
_cell_length_b 8.3999(8)
_cell_length_c 12.5573(11)
_cell_measurement_reflns_used 6121
_cell_measurement_temperature 293(2)
_cell_measurement_theta_max 21.96
_cell_measurement_theta_min 2.06
_cell_volume 1802.8(3)
_computing_structure_refinement 'SHELXL-2018/3 (Sheldrick, 2018)'
_diffrn_ambient_temperature 293(2)
_diffrn_measured_fraction_theta_full 0.990
_diffrn_measured_fraction_theta_max 0.990
_diffrn_measurement_device_type 'CCD area detector'
_diffrn_measurement_method 'phi and omega scans'
_diffrn_radiation_type MoK\a
_diffrn_radiation_wavelength 0.71073
_diffrn_reflns_av_R_equivalents 0.0279
_diffrn_reflns_av_unetI/netI 0.0220
_diffrn_reflns_Laue_measured_fraction_full 0.990
_diffrn_reflns_Laue_measured_fraction_max 0.990
_diffrn_reflns_limit_h_max 20
_diffrn_reflns_limit_h_min -20
_diffrn_reflns_limit_k_max 9
_diffrn_reflns_limit_k_min -9
_diffrn_reflns_limit_l_max 14
_diffrn_reflns_limit_l_min -14
_diffrn_reflns_number 14730
_diffrn_reflns_point_group_measured_fraction_full 0.990
_diffrn_reflns_point_group_measured_fraction_max 0.990
_diffrn_reflns_theta_full 24.990
_diffrn_reflns_theta_max 24.990
_diffrn_reflns_theta_min 2.702
_exptl_absorpt_coefficient_mu 0.896
_exptl_crystal_colour yellow
_exptl_crystal_density_diffrn 1.589
_exptl_crystal_description plate
_exptl_crystal_F_000 884
_exptl_crystal_size_max 0.300
_exptl_crystal_size_mid 0.200
_exptl_crystal_size_min 0.100
_refine_diff_density_max 1.191
_refine_diff_density_min -0.718
_refine_diff_density_rms 0.102
_refine_ls_extinction_coef 0.034(3)
_refine_ls_extinction_expression Fc^*^=kFc[1+0.001xFc^2^\l^3^/sin(2\q)]^-1/4^
_refine_ls_extinction_method 'SHELXL-2018/3 (Sheldrick 2018)'
_refine_ls_goodness_of_fit_ref 1.099
_refine_ls_hydrogen_treatment constr
_refine_ls_matrix_type full
_refine_ls_number_parameters 236
_refine_ls_number_reflns 3135
_refine_ls_number_restraints 0
_refine_ls_restrained_S_all 1.099
_refine_ls_R_factor_all 0.0514
_refine_ls_R_factor_gt 0.0499
_refine_ls_shift/su_max 0.000
_refine_ls_shift/su_mean 0.000
_refine_ls_structure_factor_coef Fsqd
_refine_ls_weighting_details 'w=1/[\s^2^(Fo^2^)+(0.0879P)^2^+3.1054P] where P=(Fo^2^+2Fc^2^)/3'
_refine_ls_weighting_scheme calc
_refine_ls_wR_factor_gt 0.1483
_refine_ls_wR_factor_ref 0.1498
_reflns_Friedel_coverage 0.000
_reflns_number_gt 2975
_reflns_number_total 3135
_reflns_threshold_expression 'I > 2\s(I)'
_cod_data_source_file d0nj00075b2.cif
_cod_data_source_block shelx
_cod_depositor_comments
;Adding full bibliography for 7059373--7059374.cif.

 Adding full bibliography for 7059373--7059374.cif.
;
_cod_original_sg_symbol_H-M 'P 21/c'
_cod_database_code 7059374
_shelx_shelxl_version_number 2018/3
_shelx_space_group_comment
;
The symmetry employed for this shelxl refinement is uniquely defined
by the following loop, which should always be used as a source of
symmetry information in preference to the above space-group names.
They are only intended as comments.
;
_shelx_estimated_absorpt_t_min 0.775
_shelx_estimated_absorpt_t_max 0.916

loop_
_space_group_symop_operation_xyz
'x, y, z'
'-x, y+1/2, -z+1/2'
'-x, -y, -z'
'x, -y-1/2, z-1/2'

loop_
_atom_site_label
_atom_site_type_symbol
_atom_site_fract_x
_atom_site_fract_y
_atom_site_fract_z
_atom_site_U_iso_or_equiv
_atom_site_adp_type
_atom_site_occupancy
_atom_site_site_symmetry_order
_atom_site_calc_flag
_atom_site_refinement_flags_posn
_atom_site_refinement_flags_adp
_atom_site_refinement_flags_occupancy
_atom_site_disorder_assembly
_atom_site_disorder_group
Mn1 Mn 0.84850(2) 0.04374(5) 0.70077(3) 0.0204(2) Uani 1 1 d . . . . .
S1 S 0.88501(6) 0.42370(11) 0.66607(7) 0.0371(3) Uani 1 1 d . . . . .
O1 O 0.83925(16) 0.2791(3) 0.6438(2) 0.0466(7) Uani 1 1 d . . . . .
O2 O 0.92059(16) 0.1146(4) 0.8316(2) 0.0470(7) Uani 1 1 d . . . . .
O3 O 0.94618(17) -0.0029(4) 0.6132(2) 0.0516(7) Uani 1 1 d . . . . .
O4 O 0.8465(2) -0.1874(3) 0.7679(2) 0.0562(8) Uani 1 1 d . . . . .
O5 O 0.8349(2) 0.5601(4) 0.6385(3) 0.0611(9) Uani 1 1 d . . . . .
O6 O 0.91170(18) 0.4285(3) 0.7802(2) 0.0487(7) Uani 1 1 d . . . . .
O7 O 0.9527(2) 0.4293(4) 0.6023(3) 0.0662(10) Uani 1 1 d . . . . .
O8 O 0.92506(19) -0.2607(4) 0.4744(2) 0.0542(7) Uani 1 1 d . . . . .
N1 N 0.77576(19) -0.0283(4) 0.5631(3) 0.0411(8) Uani 1 1 d . . . . .
N2 N 0.5893(3) -0.1701(11) 0.2144(4) 0.123(3) Uani 1 1 d . . . . .
N3 N 0.7454(2) 0.0914(4) 0.7965(3) 0.0445(8) Uani 1 1 d . . . . .
N4 N 0.5211(3) 0.2144(12) 1.0556(4) 0.128(3) Uani 1 1 d . . . . .
C1 C 0.7148(3) -0.1245(6) 0.5709(4) 0.0524(11) Uani 1 1 d . . . . .
H1 H 0.705876 -0.166307 0.637464 0.063 Uiso 1 1 calc R U . . .
C2 C 0.6640(3) -0.1649(7) 0.4834(4) 0.0607(12) Uani 1 1 d . . . . .
H2 H 0.621017 -0.230234 0.491107 0.073 Uiso 1 1 calc R U . . .
C3 C 0.6792(3) -0.1056(6) 0.3851(3) 0.0545(11) Uani 1 1 d . . . . .
C4 C 0.7437(3) -0.0103(7) 0.3769(3) 0.0530(11) Uani 1 1 d . . . . .
H4 H 0.755838 0.028146 0.310756 0.064 Uiso 1 1 calc R U . . .
C5 C 0.7901(2) 0.0274(5) 0.4678(3) 0.0446(9) Uani 1 1 d . . . . .
H5 H 0.832941 0.094022 0.462155 0.054 Uiso 1 1 calc R U . . .
C6 C 0.6283(3) -0.1424(9) 0.2916(4) 0.0801(19) Uani 1 1 d . . . . .
C7 C 0.6772(3) 0.1513(6) 0.7569(3) 0.0542(11) Uani 1 1 d . . . . .
H7 H 0.671109 0.173762 0.684194 0.065 Uiso 1 1 calc R U . . .
C8 C 0.6158(3) 0.1816(7) 0.8167(4) 0.0618(13) Uani 1 1 d . . . . .
H8 H 0.568812 0.221533 0.785583 0.074 Uiso 1 1 calc R U . . .
C9 C 0.6257(3) 0.1508(7) 0.9257(4) 0.0574(12) Uani 1 1 d . . . . .
C10 C 0.6962(3) 0.0889(6) 0.9677(3) 0.0539(11) Uani 1 1 d . . . . .
H10 H 0.704388 0.066269 1.040233 0.065 Uiso 1 1 calc R U . . .
C11 C 0.7532(3) 0.0618(5) 0.9008(3) 0.0485(10) Uani 1 1 d . . . . .
H11 H 0.800544 0.020025 0.929516 0.058 Uiso 1 1 calc R U . . .
C12 C 0.5658(3) 0.1853(10) 0.9960(4) 0.0808(18) Uani 1 1 d . . . . .
H4B H 0.838600 -0.288795 0.721500 0.080 Uiso 1 1 d . U . . .
H3A H 0.998200 -0.008400 0.654500 0.080 Uiso 1 1 d . U . . .
H2A H 0.937387 0.228601 0.822500 0.080 Uiso 1 1 d . U . . .
H3B H 0.938600 -0.094400 0.564100 0.080 Uiso 1 1 d . U . . .
H4A H 0.871100 -0.218500 0.832900 0.080 Uiso 1 1 d . U . . .
H8A H 0.902479 -0.346684 0.525400 0.080 Uiso 1 1 d . U . . .
H8B H 0.975900 -0.304000 0.459582 0.080 Uiso 1 1 d . U . . .
H2B H 0.969600 0.060802 0.857903 0.080 Uiso 1 1 d . U . . .

loop_
_atom_site_aniso_label
_atom_site_aniso_U_11
_atom_site_aniso_U_22
_atom_site_aniso_U_33
_atom_site_aniso_U_23
_atom_site_aniso_U_13
_atom_site_aniso_U_12
Mn1 0.0216(3) 0.0191(3) 0.0195(3) -0.00199(15) -0.00396(18) -0.00036(16)
S1 0.0418(5) 0.0318(5) 0.0370(5) -0.0007(4) -0.0014(4) -0.0023(4)
O1 0.0476(15) 0.0384(15) 0.0518(16) 0.0020(12) -0.0098(12) -0.0039(12)
O2 0.0459(16) 0.0471(16) 0.0462(15) 0.0008(13) -0.0087(12) -0.0006(13)
O3 0.0428(16) 0.0568(18) 0.0542(18) -0.0102(15) -0.0025(13) 0.0071(14)
O4 0.082(2) 0.0355(15) 0.0487(16) 0.0006(13) -0.0087(15) 0.0014(14)
O5 0.081(2) 0.0371(16) 0.061(2) -0.0062(13) -0.0224(17) 0.0085(15)
O6 0.0518(17) 0.0475(16) 0.0450(16) -0.0009(12) -0.0079(13) -0.0037(13)
O7 0.067(2) 0.073(2) 0.060(2) -0.0099(17) 0.0183(17) -0.0202(17)
O8 0.0658(18) 0.0487(17) 0.0483(16) 0.0022(13) 0.0057(14) 0.0006(15)
N1 0.0390(17) 0.0409(19) 0.0429(18) -0.0018(14) -0.0003(14) -0.0016(14)
N2 0.068(3) 0.223(9) 0.075(3) -0.068(5) -0.019(3) 0.007(4)
N3 0.0440(18) 0.0471(19) 0.0420(18) 0.0004(15) 0.0006(14) 0.0050(15)
N4 0.066(3) 0.240(9) 0.077(3) -0.024(5) 0.011(3) 0.041(5)
C1 0.051(2) 0.057(3) 0.048(2) -0.001(2) -0.0007(18) -0.015(2)
C2 0.048(2) 0.071(3) 0.062(3) -0.013(2) -0.002(2) -0.014(2)
C3 0.044(2) 0.073(3) 0.045(2) -0.017(2) -0.0040(18) 0.008(2)
C4 0.048(2) 0.072(3) 0.039(2) -0.004(2) 0.0033(18) 0.007(2)
C5 0.041(2) 0.052(2) 0.041(2) -0.0002(17) 0.0025(17) -0.0010(17)
C6 0.050(3) 0.126(6) 0.063(3) -0.034(3) -0.007(2) 0.008(3)
C7 0.049(2) 0.070(3) 0.042(2) -0.001(2) -0.0031(18) 0.008(2)
C8 0.044(2) 0.084(4) 0.056(3) -0.006(2) -0.007(2) 0.010(2)
C9 0.043(2) 0.076(3) 0.054(2) -0.012(2) 0.0037(19) -0.001(2)
C10 0.052(3) 0.069(3) 0.041(2) 0.000(2) 0.0003(19) 0.000(2)
C11 0.046(2) 0.056(3) 0.042(2) 0.0025(18) -0.0034(18) 0.0093(18)
C12 0.046(3) 0.135(6) 0.061(3) -0.019(3) 0.003(2) 0.010(3)

loop_
_atom_type_symbol
_atom_type_description
_atom_type_scat_dispersion_real
_atom_type_scat_dispersion_imag
_atom_type_scat_source
C C 0.0033 0.0016 'International Tables Vol C Tables 4.2.6.8 and 6.1.1.4'
H H 0.0000 0.0000 'International Tables Vol C Tables 4.2.6.8 and 6.1.1.4'
N N 0.0061 0.0033 'International Tables Vol C Tables 4.2.6.8 and 6.1.1.4'
O O 0.0106 0.0060 'International Tables Vol C Tables 4.2.6.8 and 6.1.1.4'
Mn Mn 0.3368 0.7283 'International Tables Vol C Tables 4.2.6.8 and 6.1.1.4'
S S 0.1246 0.1234 'International Tables Vol C Tables 4.2.6.8 and 6.1.1.4'

loop_
_geom_angle_atom_site_label_1
_geom_angle_atom_site_label_2
_geom_angle_atom_site_label_3
_geom_angle
_geom_angle_site_symmetry_1
_geom_angle_site_symmetry_3
_geom_angle_publ_flag
O2 Mn1 O1 91.38(11) . . ?
O2 Mn1 O3 91.05(12) . . ?
O1 Mn1 O3 92.23(13) . . ?
O2 Mn1 O4 88.58(12) . . ?
O1 Mn1 O4 173.41(12) . . ?
O3 Mn1 O4 94.36(13) . . ?
O2 Mn1 N1 178.76(12) . . ?
O1 Mn1 N1 88.12(12) . . ?
O3 Mn1 N1 87.84(12) . . ?
O4 Mn1 N1 92.05(12) . . ?
O2 Mn1 N3 88.27(12) . . ?
O1 Mn1 N3 88.45(12) . . ?
O3 Mn1 N3 179.05(12) . . ?
O4 Mn1 N3 84.96(13) . . ?
N1 Mn1 N3 92.85(12) . . ?
O5 S1 O7 108.8(2) . . ?
O5 S1 O1 108.10(18) . . ?
O7 S1 O1 111.06(19) . . ?
O5 S1 O6 110.06(19) . . ?
O7 S1 O6 109.5(2) . . ?
O1 S1 O6 109.29(17) . . ?
S1 O1 Mn1 133.72(17) . . ?
Mn1 O2 H2A 109.98(19) . . ?
Mn1 O2 H2B 125.1(2) . . ?
H2A O2 H2B 103.3(3) . . ?
Mn1 O3 H3A 116.8(2) . . ?
Mn1 O3 H3B 113.5(2) . . ?
H3A O3 H3B 110.9(3) . . ?
Mn1 O4 H4B 122.4(2) . . ?
Mn1 O4 H4A 126.0(2) . . ?
H4B O4 H4A 107.1(3) . . ?
H8A O8 H8B 103.6(3) . . ?
C5 N1 C1 118.9(4) . . ?
C5 N1 Mn1 119.5(3) . . ?
C1 N1 Mn1 121.6(3) . . ?
C11 N3 C7 117.2(4) . . ?
C11 N3 Mn1 118.0(3) . . ?
C7 N3 Mn1 124.8(3) . . ?
N1 C1 C2 122.5(4) . . ?
N1 C1 H1 118.8 . . ?
C2 C1 H1 118.8 . . ?
C3 C2 C1 118.1(4) . . ?
C3 C2 H2 121.0 . . ?
C1 C2 H2 121.0 . . ?
C2 C3 C4 119.2(4) . . ?
C2 C3 C6 120.6(5) . . ?
C4 C3 C6 120.2(5) . . ?
C3 C4 C5 119.2(4) . . ?
C3 C4 H4 120.4 . . ?
C5 C4 H4 120.4 . . ?
N1 C5 C4 122.1(4) . . ?
N1 C5 H5 119.0 . . ?
C4 C5 H5 119.0 . . ?
N2 C6 C3 177.8(7) . . ?
N3 C7 C8 123.8(4) . . ?
N3 C7 H7 118.1 . . ?
C8 C7 H7 118.1 . . ?
C7 C8 C9 117.9(4) . . ?
C7 C8 H8 121.1 . . ?
C9 C8 H8 121.1 . . ?
C10 C9 C8 118.8(4) . . ?
C10 C9 C12 119.2(4) . . ?
C8 C9 C12 122.0(5) . . ?
C11 C10 C9 118.5(4) . . ?
C11 C10 H10 120.7 . . ?
C9 C10 H10 120.7 . . ?
N3 C11 C10 123.8(4) . . ?
N3 C11 H11 118.1 . . ?
C10 C11 H11 118.1 . . ?
N4 C12 C9 176.7(6) . . ?

loop_
_geom_bond_atom_site_label_1
_geom_bond_atom_site_label_2
_geom_bond_distance
_geom_bond_site_symmetry_2
_geom_bond_publ_flag
Mn1 O2 2.065(3) . ?
Mn1 O1 2.104(3) . ?
Mn1 O3 2.111(3) . ?
Mn1 O4 2.118(3) . ?
Mn1 N1 2.138(3) . ?
Mn1 N3 2.250(3) . ?
S1 O5 1.457(3) . ?
S1 O7 1.461(4) . ?
S1 O1 1.461(3) . ?
S1 O6 1.470(3) . ?
O2 H2A 1.009(3) . ?
O2 H2B 0.988(3) . ?
O3 H3A 0.997(3) . ?
O3 H3B 0.987(3) . ?
O4 H4B 1.035(3) . ?
O4 H4A 0.927(3) . ?
O8 H8A 1.059(3) . ?
O8 H8B 0.976(3) . ?
N1 C5 1.326(5) . ?
N1 C1 1.331(5) . ?
N2 C6 1.158(7) . ?
N3 C11 1.329(5) . ?
N3 C7 1.333(6) . ?
N4 C12 1.140(7) . ?
C1 C2 1.389(6) . ?
C1 H1 0.9300 . ?
C2 C3 1.375(7) . ?
C2 H2 0.9300 . ?
C3 C4 1.376(7) . ?
C3 C6 1.440(6) . ?
C4 C5 1.375(6) . ?
C4 H4 0.9300 . ?
C5 H5 0.9300 . ?
C7 C8 1.364(7) . ?
C7 H7 0.9300 . ?
C8 C9 1.390(7) . ?
C8 H8 0.9300 . ?
C9 C10 1.381(7) . ?
C9 C12 1.435(7) . ?
C10 C11 1.358(6) . ?
C10 H10 0.9300 . ?
C11 H11 0.9300 . ?

loop_
_geom_torsion_atom_site_label_1
_geom_torsion_atom_site_label_2
_geom_torsion_atom_site_label_3
_geom_torsion_atom_site_label_4
_geom_torsion
_geom_torsion_site_symmetry_1
_geom_torsion_site_symmetry_2
_geom_torsion_site_symmetry_3
_geom_torsion_site_symmetry_4
_geom_torsion_publ_flag
O5 S1 O1 Mn1 -157.0(2) . . . . ?
O7 S1 O1 Mn1 83.7(3) . . . . ?
O6 S1 O1 Mn1 -37.2(3) . . . . ?
C5 N1 C1 C2 -2.2(7) . . . . ?
Mn1 N1 C1 C2 176.0(4) . . . . ?
N1 C1 C2 C3 1.7(8) . . . . ?
C1 C2 C3 C4 0.5(8) . . . . ?
C1 C2 C3 C6 -179.5(5) . . . . ?
C2 C3 C4 C5 -2.0(7) . . . . ?
C6 C3 C4 C5 178.0(5) . . . . ?
C1 N1 C5 C4 0.5(6) . . . . ?
Mn1 N1 C5 C4 -177.7(3) . . . . ?
C3 C4 C5 N1 1.6(7) . . . . ?
C11 N3 C7 C8 -0.7(7) . . . . ?
Mn1 N3 C7 C8 -179.0(4) . . . . ?
N3 C7 C8 C9 1.3(8) . . . . ?
C7 C8 C9 C10 -1.1(8) . . . . ?
C7 C8 C9 C12 177.2(6) . . . . ?
C8 C9 C10 C11 0.5(8) . . . . ?
C12 C9 C10 C11 -177.9(5) . . . . ?
C7 N3 C11 C10 0.0(7) . . . . ?
Mn1 N3 C11 C10 178.4(4) . . . . ?
C9 C10 C11 N3 0.0(8) . . . . ?
